data_1558298
loop_
_publ_author_name
'Cowie, Bradley E.'
'Douair, Iskander'
'Laurent, Maron'
'Love, Jason'
'Arnold, Polly Louise'

_publ_section_title
;
 Selective Oxo Ligand Functionalisation and Substitution Reactivity in an
 Oxo/Catecholate-Bridged UIV/UIV Pacman Complex
;
_journal_name_full 'Chemical Science'
_journal_paper_doi 10.1039/D0SC02297G
_journal_year 2020
_chemical_formula_moiety 'C68 H58 Cl2 N10 O U2, solvent'
_chemical_formula_sum 'C68 H58 Cl2 N10 O U2'
_chemical_formula_weight 1578.20
_chemical_name_common 'Compound 8.solvent'
_chemical_name_systematic '[{(py)ClUOUCl(py)}(LA)]'
_chemical_properties_physical Air-sensitive,Moisture-sensitive
_space_group_crystal_system triclinic
_space_group_IT_number 2
_space_group_name_Hall '-P 1'
_space_group_name_H-M_alt 'P -1'
_atom_sites_solution_hydrogens geom
_audit_creation_method SHELXL-2018/3
_audit_update_record
;
2020-02-18 deposited with the CCDC.	2020-06-12 downloaded from the CCDC.
;
_cell_angle_alpha 77.753(4)
_cell_angle_beta 76.263(4)
_cell_angle_gamma 72.589(4)
_cell_formula_units_Z 2
_cell_length_a 12.2163(5)
_cell_length_b 13.1548(5)
_cell_length_c 21.1659(10)
_cell_measurement_reflns_used 10380
_cell_measurement_temperature 120(2)
_cell_measurement_theta_max 25.1670
_cell_measurement_theta_min 3.2170
_cell_volume 3116.0(2)
_computing_cell_refinement 'CrysAlisPro 1.171.38.46 (Rigaku OD, 2015)'
_computing_data_collection 'CrysAlisPro 1.171.38.46 (Rigaku OD, 2015)'
_computing_data_reduction 'CrysAlisPro 1.171.38.46 (Rigaku OD, 2015)'
_computing_molecular_graphics 'Olex2 (Dolomanov et al., 2009)'
_computing_publication_material 'Olex2 (Dolomanov et al., 2009)'
_computing_structure_refinement 'SHELXL-2018/3 (Sheldrick, 2018)'
_computing_structure_solution 'SHELXT 2018/2 (Sheldrick, 2018)'
_diffrn_ambient_temperature 120(2)
_diffrn_detector 'CCD plate'
_diffrn_detector_area_resol_mean 8.0521
_diffrn_detector_type Eos
_diffrn_measured_fraction_theta_full 0.998
_diffrn_measured_fraction_theta_max 0.998
_diffrn_measurement_details
;
List of Runs (angles in degrees, time in seconds):

  # Type    Start    End  Width  t~exp~   \w     \q     \k     \f   Frames
#--------------------------------------------------------------------------
  1  \w    -25.00  22.00   1.00   37.50    --  -22.87 -99.00-180.00   47
  2  \w    -55.00  51.00   1.00   37.50    --  -22.87  37.00 150.00  106
  3  \w   -105.00 -32.00   1.00   37.50    --  -22.87 179.00 -30.00   73
  4  \w    -25.00  22.00   1.00   37.50    --  -22.87 -99.00 -60.00   47
  5  \w     34.00 104.00   1.00   37.50    --   24.12 179.00-120.00   70
  6  \w    -46.00  48.00   1.00   37.50    --   24.12 -57.00-120.00   94
  7  \w    -46.00  48.00   1.00   37.50    --   24.12 -57.00-150.00   94
  8  \w      0.00  95.00   1.00   37.50    --   24.12  57.00   0.00   95
  9  \w    -25.00  22.00   1.00   37.50    --  -22.87 -99.00  30.00   47
 10  \w   -103.00 -34.00   1.00   37.50    --  -22.87-179.00-120.00   69
 11  \w    -93.00   1.00   1.00   37.50    --  -22.87 -57.00-150.00   94
 12  \w    -25.00  69.00   1.00   37.50    --   24.12 -99.00 -60.00   94
 13  \w      0.00  95.00   1.00   37.50    --   24.12  57.00  90.00   95
 14  \w     -8.00  98.00   1.00   37.50    --   24.12  37.00-150.00  106
 15  \w    -25.00  69.00   1.00   37.50    --   24.12 -99.00  60.00   94
;
_diffrn_measurement_device 'four-circle diffractometer'
_diffrn_measurement_device_type 'Xcalibur, Eos'
_diffrn_measurement_method 'phi and omega scans'
_diffrn_radiation_type MoK\a
_diffrn_radiation_wavelength 0.71073
_diffrn_reflns_av_R_equivalents 0.1020
_diffrn_reflns_av_unetI/netI 0.0927
_diffrn_reflns_Laue_measured_fraction_full 0.998
_diffrn_reflns_Laue_measured_fraction_max 0.998
_diffrn_reflns_limit_h_max 14
_diffrn_reflns_limit_h_min -14
_diffrn_reflns_limit_k_max 15
_diffrn_reflns_limit_k_min -15
_diffrn_reflns_limit_l_max 25
_diffrn_reflns_limit_l_min -25
_diffrn_reflns_number 60766
_diffrn_reflns_point_group_measured_fraction_full 0.998
_diffrn_reflns_point_group_measured_fraction_max 0.998
_diffrn_reflns_theta_full 25.242
_diffrn_reflns_theta_max 25.349
_diffrn_reflns_theta_min 2.926
_diffrn_source 'fine-focus sealed X-ray tube'
_diffrn_source_type 'Enhance (Mo) X-ray Source'
_exptl_absorpt_coefficient_mu 5.327
_exptl_absorpt_correction_T_max 0.941
_exptl_absorpt_correction_T_min 0.833
_exptl_absorpt_correction_type analytical
_exptl_absorpt_process_details
;
CrysAlisPro 1.171.38.46 (Rigaku Oxford Diffraction, 2015)
Analytical numeric absorption correction using a multifaceted crystal
			model based on expressions derived by R.C. Clark & J.S. Reid.
(Clark, R. C. & Reid, J. S. (1995). Acta Cryst. A51, 887-897)
Empirical absorption correction using spherical harmonics,
 implemented in SCALE3 ABSPACK scaling algorithm.
;
_exptl_crystal_colour yellow
_exptl_crystal_density_diffrn 1.682
_exptl_crystal_description plate
_exptl_crystal_F_000 1524
_exptl_crystal_recrystallization_method 'Re-crystallisation from solvent: Pyridine/hexanes'
_exptl_crystal_size_max 0.124
_exptl_crystal_size_mid 0.085
_exptl_crystal_size_min 0.037
_refine_diff_density_max 4.186
_refine_diff_density_min -2.058
_refine_diff_density_rms 0.181
_refine_ls_extinction_method none
_refine_ls_goodness_of_fit_ref 1.054
_refine_ls_hydrogen_treatment constr
_refine_ls_matrix_type full
_refine_ls_number_parameters 752
_refine_ls_number_reflns 11386
_refine_ls_number_restraints 24
_refine_ls_restrained_S_all 1.053
_refine_ls_R_factor_all 0.0858
_refine_ls_R_factor_gt 0.0590
_refine_ls_shift/su_max 0.001
_refine_ls_shift/su_mean 0.000
_refine_ls_structure_factor_coef Fsqd
_refine_ls_weighting_details 'w=1/[\s^2^(Fo^2^)+(0.0386P)^2^+17.3410P] where P=(Fo^2^+2Fc^2^)/3'
_refine_ls_weighting_scheme calc
_refine_ls_wR_factor_gt 0.1139
_refine_ls_wR_factor_ref 0.1241
_reflns_Friedel_coverage 0.000
_reflns_number_gt 8593
_reflns_number_total 11386
_reflns_threshold_expression 'I > 2\s(I)'
_cod_data_source_file d0sc02297g2.cif
_cod_data_source_block compound8
_cod_database_code 1558298
_shelx_shelxl_version_number 2018/3
_shelx_space_group_comment
;
The symmetry employed for this shelxl refinement is uniquely defined
by the following loop, which should always be used as a source of
symmetry information in preference to the above space-group names.
They are only intended as comments.
;
_shelx_estimated_absorpt_t_min 0.833
_shelx_estimated_absorpt_t_max 0.941

loop_
_space_group_symop_operation_xyz
'x, y, z'
'-x, -y, -z'

loop_
_atom_site_label
_atom_site_type_symbol
_atom_site_fract_x
_atom_site_fract_y
_atom_site_fract_z
_atom_site_U_iso_or_equiv
_atom_site_adp_type
_atom_site_occupancy
_atom_site_site_symmetry_order
_atom_site_calc_flag
_atom_site_refinement_flags_posn
_atom_site_refinement_flags_adp
_atom_site_refinement_flags_occupancy
_atom_site_disorder_assembly
_atom_site_disorder_group
U2 U 0.45728(3) 0.43842(3) 0.81421(2) 0.02239(11) Uani 1 1 d . . . . .
U1 U 0.73735(3) 0.57075(3) 0.70608(2) 0.02189(11) Uani 1 1 d . . . . .
Cl2 Cl 0.5665(2) 0.24317(19) 0.78225(13) 0.0292(6) Uani 1 1 d . . . . .
Cl1 Cl 0.9180(2) 0.6321(2) 0.63051(14) 0.0394(7) Uani 1 1 d . . . . .
O1 O 0.5930(5) 0.5089(4) 0.7630(3) 0.0154(13) Uani 1 1 d . . . . .
N1 N 0.6477(7) 0.6290(6) 0.6030(4) 0.0256(19) Uani 1 1 d . . . . .
N4 N 0.8787(6) 0.4332(6) 0.7726(4) 0.0212(18) Uani 1 1 d . . . . .
N9 N 0.8276(7) 0.4061(6) 0.6417(4) 0.0264(19) Uani 1 1 d . . . . .
N3 N 0.7747(7) 0.6504(6) 0.7899(4) 0.0258(19) Uani 1 1 d . . . . .
C44 C 0.2606(8) 0.4753(8) 0.7201(5) 0.026(2) Uani 1 1 d . . . . .
H44 H 0.215876 0.461562 0.694507 0.031 Uiso 1 1 calc R U . . .
N5 N 0.3667(6) 0.4188(6) 0.7187(4) 0.0217(18) Uani 1 1 d . . . . .
N7 N 0.3807(6) 0.5333(6) 0.9104(4) 0.0209(18) Uani 1 1 d . . . . .
C40 C 0.2080(9) 0.6631(8) 0.8267(5) 0.029(2) Uani 1 1 d . . . . .
N10 N 0.2873(7) 0.3444(7) 0.8777(4) 0.029(2) Uani 1 1 d . . . . .
N6 N 0.2772(6) 0.5779(6) 0.7972(4) 0.0221(18) Uani 1 1 d . . . . .
N8 N 0.5366(6) 0.3276(6) 0.9212(4) 0.0173(17) Uani 1 1 d . . . . .
C59 C 0.9113(8) 0.3990(8) 0.5872(5) 0.028(2) Uani 1 1 d . . . . .
H59 H 0.942420 0.457333 0.568477 0.033 Uiso 1 1 calc R U . . .
C14 C 0.8375(10) 0.5759(8) 0.8332(5) 0.034(3) Uani 1 1 d . . . . .
C57 C 0.5432(8) 0.4555(7) 0.6105(4) 0.020(2) Uani 1 1 d . . . . .
H57 H 0.515386 0.501013 0.642232 0.024 Uiso 1 1 calc R U . . .
C49 C 0.5412(8) 0.2983(7) 0.5691(5) 0.023(2) Uani 1 1 d . . . . .
C56 C 0.6282(8) 0.4790(8) 0.5562(5) 0.025(2) Uani 1 1 d . . . . .
C68 C 0.1946(9) 0.3920(9) 0.9201(5) 0.035(3) Uani 1 1 d . . . . .
H68 H 0.193664 0.457402 0.930676 0.042 Uiso 1 1 calc R U . . .
C55 C 0.6759(8) 0.5695(8) 0.5500(5) 0.029(2) Uani 1 1 d . . . . .
C63 C 0.7847(9) 0.3221(8) 0.6675(5) 0.030(2) Uani 1 1 d . . . . .
H63 H 0.727363 0.326494 0.705392 0.036 Uiso 1 1 calc R U . . .
C31 C 0.3975(8) 0.4704(8) 0.9710(5) 0.0282(13) Uani 1 1 d . U . . .
C43 C 0.2112(8) 0.5562(8) 0.7587(5) 0.026(2) Uani 1 1 d . . . . .
N2 N 0.6402(7) 0.7626(7) 0.6944(5) 0.038(2) Uani 1 1 d . . . . .
C45 C 0.4114(8) 0.3447(8) 0.6720(5) 0.023(2) Uani 1 1 d . . . . .
C42 C 0.1011(9) 0.6276(9) 0.7664(6) 0.042(3) Uani 1 1 d . . . . .
H42 H 0.039931 0.629831 0.746542 0.050 Uiso 1 1 calc R U . . .
C46 C 0.3678(8) 0.2602(8) 0.6767(5) 0.025(2) Uani 1 1 d . . . . .
H46 H 0.308980 0.247635 0.712016 0.030 Uiso 1 1 calc R U . . .
C50 C 0.6252(9) 0.3229(8) 0.5138(5) 0.031(3) Uani 1 1 d . . . . .
H50 H 0.652118 0.278517 0.481426 0.038 Uiso 1 1 calc R U . . .
C28 C 0.7738(8) 0.2705(7) 0.8538(4) 0.017(2) Uani 1 1 d . . . . .
H28 H 0.733139 0.342764 0.852770 0.020 Uiso 1 1 calc R U . . .
C1 C 0.6045(8) 0.7329(8) 0.5918(5) 0.032(3) Uani 1 1 d . . . . .
H1 H 0.576751 0.762973 0.552828 0.039 Uiso 1 1 calc R U . . .
C2 C 0.5978(9) 0.8020(8) 0.6359(5) 0.033(3) Uani 1 1 d . . . . .
C32 C 0.3246(8) 0.5229(8) 1.0212(5) 0.0288(13) Uani 1 1 d . U . . .
H32 H 0.319195 0.497859 1.066028 0.035 Uiso 1 1 calc R U . . .
C41 C 0.0990(9) 0.6948(9) 0.8088(6) 0.042(3) Uani 1 1 d . . . . .
H41 H 0.036347 0.750871 0.822858 0.050 Uiso 1 1 calc R U . . .
C24 C 0.6341(10) 0.0333(8) 0.9843(5) 0.034(3) Uani 1 1 d . . . . .
H24 H 0.605018 -0.017523 1.016102 0.040 Uiso 1 1 calc R U . . .
C30 C 0.4770(8) 0.3684(7) 0.9743(5) 0.022(2) Uani 1 1 d . . . . .
H30 H 0.487722 0.328588 1.015289 0.027 Uiso 1 1 calc R U . . .
C5 C 0.6366(9) 0.8530(8) 0.7186(6) 0.039(3) Uani 1 1 d . . . . .
C54 C 0.7522(9) 0.5915(9) 0.4942(5) 0.035(3) Uani 1 1 d . . . . .
H54 H 0.780163 0.651917 0.488460 0.042 Uiso 1 1 calc R U . . .
C16 C 0.9356(8) 0.3210(8) 0.7688(5) 0.025(2) Uani 1 1 d . . . . .
C11 C 0.7457(8) 0.7447(8) 0.8124(6) 0.033(3) Uani 1 1 d . . . . .
C48 C 0.4953(9) 0.2084(7) 0.5763(5) 0.027(2) Uani 1 1 d . . . . .
H48 H 0.523414 0.161782 0.545173 0.032 Uiso 1 1 calc R U . . .
C58 C 0.4996(8) 0.3675(7) 0.6185(5) 0.018(2) Uani 1 1 d . . . . .
C3 C 0.5639(10) 0.9145(8) 0.6274(6) 0.041(3) Uani 1 1 d . . . . .
H3 H 0.531317 0.960172 0.592761 0.049 Uiso 1 1 calc R U . . .
C15 C 0.8866(10) 0.4711(8) 0.8228(6) 0.038(3) Uani 1 1 d . . . . .
H15 H 0.928241 0.424088 0.853609 0.046 Uiso 1 1 calc R U . . .
C23 C 0.7413(10) 0.0039(8) 0.9477(6) 0.034(3) Uani 1 1 d . . . . .
H23 H 0.784440 -0.067812 0.952925 0.041 Uiso 1 1 calc R U . . .
C36 C 0.3589(9) 0.7543(8) 0.8264(5) 0.035(3) Uani 1 1 d . . . . .
H36A H 0.386062 0.789014 0.853498 0.042 Uiso 1 1 calc R U . . .
H36B H 0.422481 0.693759 0.812834 0.042 Uiso 1 1 calc R U . . .
C17 C 1.0370(9) 0.2910(9) 0.7258(5) 0.035(3) Uani 1 1 d . . . . .
H17 H 1.070221 0.342921 0.697658 0.042 Uiso 1 1 calc R U . . .
C37 C 0.3302(11) 0.8326(9) 0.7664(6) 0.053(3) Uani 1 1 d . . . . .
H37A H 0.304732 0.798665 0.738716 0.080 Uiso 1 1 calc R U . . .
H37B H 0.398339 0.855423 0.742786 0.080 Uiso 1 1 calc R U . . .
H37C H 0.269046 0.894116 0.779321 0.080 Uiso 1 1 calc R U . . .
C62 C 0.8224(10) 0.2269(9) 0.6400(6) 0.043(3) Uani 1 1 d . . . . .
H62 H 0.789814 0.169433 0.658557 0.052 Uiso 1 1 calc R U . . .
C27 C 0.7239(8) 0.1924(7) 0.8949(4) 0.019(2) Uani 1 1 d . . . . .
C35 C 0.2548(8) 0.7106(8) 0.8689(5) 0.029(2) Uani 1 1 d . . . . .
C26 C 0.6074(8) 0.2199(7) 0.9316(5) 0.024(2) Uani 1 1 d . . . . .
C34 C 0.2970(8) 0.6246(8) 0.9244(5) 0.0288(13) Uani 1 1 d . U . . .
C39 C 0.1939(11) 0.8794(9) 0.9315(7) 0.055(4) Uani 1 1 d . . . . .
H39A H 0.235910 0.835590 0.965028 0.082 Uiso 1 1 calc R U . . .
H39B H 0.125902 0.929456 0.951146 0.082 Uiso 1 1 calc R U . . .
H39C H 0.243234 0.918281 0.899845 0.082 Uiso 1 1 calc R U . . .
C21 C 0.8969(9) 0.0542(8) 0.8592(5) 0.032(3) Uani 1 1 d . . . . .
H21 H 0.938943 -0.017834 0.862058 0.038 Uiso 1 1 calc R U . . .
C13 C 0.8472(14) 0.6270(10) 0.8827(6) 0.068(5) Uani 1 1 d . . . . .
H13 H 0.886202 0.595251 0.917596 0.082 Uiso 1 1 calc R U . . .
C33 C 0.2609(8) 0.6196(8) 0.9923(5) 0.0290(13) Uani 1 1 d . U . . .
H33 H 0.204243 0.671863 1.014185 0.035 Uiso 1 1 calc R U . . .
C52 C 0.7526(9) 0.4382(10) 0.4503(5) 0.038(3) Uani 1 1 d . . . . .
H52 H 0.780813 0.394518 0.417622 0.045 Uiso 1 1 calc R U . . .
C64 C 0.2849(10) 0.2520(9) 0.8634(6) 0.042(3) Uani 1 1 d . . . . .
H64 H 0.348001 0.217009 0.834441 0.050 Uiso 1 1 calc R U . . .
C47 C 0.4096(9) 0.1901(8) 0.6290(5) 0.029(2) Uani 1 1 d . . . . .
H47 H 0.378955 0.131639 0.633323 0.034 Uiso 1 1 calc R U . . .
C65 C 0.1945(11) 0.2054(9) 0.8889(6) 0.046(3) Uani 1 1 d . . . . .
H65 H 0.196480 0.140990 0.876562 0.055 Uiso 1 1 calc R U . . .
C4 C 0.5871(10) 0.9441(9) 0.6783(6) 0.044(3) Uani 1 1 d . . . . .
H4 H 0.572365 1.014702 0.685515 0.053 Uiso 1 1 calc R U . . .
C60 C 0.9514(10) 0.3067(10) 0.5591(5) 0.041(3) Uani 1 1 d . . . . .
H60 H 1.009214 0.303194 0.521480 0.049 Uiso 1 1 calc R U . . .
C22 C 0.7896(8) 0.0826(7) 0.9006(5) 0.024(2) Uani 1 1 d . . . . .
C12 C 0.7873(13) 0.7342(11) 0.8690(6) 0.059(4) Uani 1 1 d . . . . .
H12 H 0.777158 0.788435 0.893436 0.071 Uiso 1 1 calc R U . . .
C20 C 0.9437(8) 0.1314(8) 0.8133(5) 0.027(2) Uani 1 1 d . . . . .
C51 C 0.6685(8) 0.4121(8) 0.5066(5) 0.026(2) Uani 1 1 d . . . . .
C25 C 0.5654(9) 0.1407(8) 0.9748(5) 0.028(2) Uani 1 1 d . . . . .
H25 H 0.489456 0.158160 0.998520 0.034 Uiso 1 1 calc R U . . .
C19 C 1.0488(9) 0.1046(10) 0.7661(6) 0.041(3) Uani 1 1 d . . . . .
H19 H 1.088389 0.032517 0.764546 0.049 Uiso 1 1 calc R U . . .
C29 C 0.8835(8) 0.2428(8) 0.8141(5) 0.026(2) Uani 1 1 d . . . . .
C61 C 0.9076(11) 0.2207(10) 0.5855(7) 0.055(4) Uani 1 1 d . . . . .
H61 H 0.935671 0.157981 0.566529 0.066 Uiso 1 1 calc R U . . .
C38 C 0.1560(9) 0.8062(8) 0.8967(5) 0.035(3) Uani 1 1 d . . . . .
H38A H 0.119900 0.851066 0.860535 0.042 Uiso 1 1 calc R U . . .
H38B H 0.096813 0.776550 0.927649 0.042 Uiso 1 1 calc R U . . .
C6 C 0.6804(11) 0.8504(10) 0.7815(7) 0.058(4) Uani 1 1 d . . . . .
C66 C 0.1018(10) 0.2531(10) 0.9323(6) 0.043(3) Uani 1 1 d . . . . .
H66 H 0.040167 0.221856 0.950523 0.052 Uiso 1 1 calc R U . . .
C67 C 0.1018(10) 0.3497(10) 0.9485(6) 0.043(3) Uani 1 1 d . . . . .
H67 H 0.040079 0.385036 0.977990 0.052 Uiso 1 1 calc R U . . .
C10 C 0.8548(11) 0.9039(11) 0.7159(7) 0.065(4) Uani 1 1 d . U . . .
H10A H 0.880023 0.827406 0.716142 0.098 Uiso 1 1 calc R U . . .
H10B H 0.916522 0.928118 0.723729 0.098 Uiso 1 1 calc R U . . .
H10C H 0.835458 0.939358 0.673892 0.098 Uiso 1 1 calc R U . . .
C18 C 1.0913(9) 0.1812(9) 0.7241(6) 0.039(3) Uani 1 1 d . . . . .
H18 H 1.158502 0.161072 0.693030 0.047 Uiso 1 1 calc R U . . .
C8 C 0.4827(13) 0.9822(11) 0.8283(8) 0.076(5) Uani 1 1 d . . . . .
H8A H 0.516407 1.042272 0.812970 0.114 Uiso 1 1 calc R U . . .
H8B H 0.426407 0.994461 0.868052 0.114 Uiso 1 1 calc R U . . .
H8C H 0.444859 0.974571 0.795356 0.114 Uiso 1 1 calc R U . . .
C9 C 0.7451(13) 0.9315(11) 0.7710(7) 0.069(4) Uani 1 1 d . U . . .
H9A H 0.768962 0.932074 0.811498 0.082 Uiso 1 1 calc R U . . .
H9B H 0.695836 1.002408 0.758089 0.082 Uiso 1 1 calc R U . . .
C7 C 0.5695(12) 0.8893(13) 0.8408(7) 0.074(5) Uani 1 1 d . . . . .
H7A H 0.532377 0.830613 0.856785 0.089 Uiso 1 1 calc R U . . .
H7B H 0.601479 0.897372 0.876634 0.089 Uiso 1 1 calc R U . . .
C53 C 0.7902(10) 0.5255(10) 0.4450(5) 0.039(3) Uani 1 1 d . . . . .
H53 H 0.843055 0.543071 0.407612 0.047 Uiso 1 1 calc R U . . .

loop_
_atom_site_aniso_label
_atom_site_aniso_U_11
_atom_site_aniso_U_22
_atom_site_aniso_U_33
_atom_site_aniso_U_23
_atom_site_aniso_U_13
_atom_site_aniso_U_12
U2 0.0175(2) 0.0243(2) 0.0264(2) -0.00657(17) -0.00268(16) -0.00629(16)
U1 0.0210(2) 0.0193(2) 0.0290(2) -0.00520(16) -0.00862(17) -0.00647(16)
Cl2 0.0269(14) 0.0278(13) 0.0354(15) -0.0101(11) -0.0068(11) -0.0063(11)
Cl1 0.0396(16) 0.0455(16) 0.0366(16) -0.0061(13) 0.0029(13) -0.0245(13)
O1 0.015(3) 0.011(3) 0.021(3) -0.004(2) -0.003(3) -0.004(2)
N1 0.022(5) 0.027(5) 0.028(5) 0.006(4) -0.008(4) -0.012(4)
N4 0.016(4) 0.021(4) 0.026(5) -0.002(4) -0.003(3) -0.005(3)
N9 0.022(5) 0.030(5) 0.030(5) -0.009(4) -0.011(4) -0.005(4)
N3 0.024(5) 0.028(5) 0.031(5) -0.007(4) -0.001(4) -0.018(4)
C44 0.019(5) 0.030(6) 0.035(6) -0.005(5) -0.011(5) -0.010(4)
N5 0.011(4) 0.028(4) 0.028(5) -0.007(4) 0.001(3) -0.010(3)
N7 0.012(4) 0.028(4) 0.026(5) -0.013(4) -0.002(3) -0.004(3)
C40 0.026(6) 0.025(5) 0.039(6) -0.007(5) -0.009(5) -0.006(5)
N10 0.029(5) 0.033(5) 0.030(5) -0.005(4) -0.001(4) -0.019(4)
N6 0.018(4) 0.029(4) 0.021(4) -0.005(4) 0.000(3) -0.010(4)
N8 0.015(4) 0.014(4) 0.023(4) -0.004(3) 0.000(3) -0.008(3)
C59 0.020(5) 0.044(6) 0.024(6) -0.014(5) 0.002(4) -0.015(5)
C14 0.053(7) 0.035(6) 0.024(6) 0.001(5) -0.007(5) -0.032(6)
C57 0.017(5) 0.025(5) 0.021(5) -0.008(4) -0.006(4) -0.004(4)
C49 0.019(5) 0.021(5) 0.028(6) -0.002(4) -0.005(4) -0.006(4)
C56 0.027(6) 0.026(5) 0.030(6) -0.001(4) -0.014(5) -0.013(4)
C68 0.023(6) 0.042(7) 0.039(7) -0.012(5) 0.006(5) -0.011(5)
C55 0.018(5) 0.038(6) 0.031(6) 0.008(5) -0.009(5) -0.013(5)
C63 0.028(6) 0.028(6) 0.033(6) 0.002(5) -0.006(5) -0.009(5)
C31 0.017(3) 0.040(3) 0.032(3) -0.018(3) 0.003(2) -0.011(2)
C43 0.016(5) 0.034(6) 0.029(6) -0.002(5) -0.002(4) -0.012(4)
N2 0.033(5) 0.027(5) 0.058(7) -0.002(5) -0.017(5) -0.013(4)
C45 0.017(5) 0.027(5) 0.028(6) -0.007(4) -0.002(4) -0.009(4)
C42 0.023(6) 0.054(8) 0.054(8) -0.008(6) -0.020(6) -0.009(5)
C46 0.021(5) 0.030(6) 0.025(6) -0.003(4) 0.001(4) -0.012(4)
C50 0.032(6) 0.035(6) 0.034(6) -0.019(5) -0.011(5) -0.004(5)
C28 0.021(5) 0.021(5) 0.012(5) 0.000(4) -0.011(4) -0.005(4)
C1 0.021(6) 0.028(6) 0.045(7) 0.008(5) -0.013(5) -0.006(5)
C2 0.032(6) 0.025(6) 0.043(7) 0.000(5) -0.007(5) -0.011(5)
C32 0.018(3) 0.040(3) 0.032(3) -0.018(3) 0.003(2) -0.010(2)
C41 0.020(6) 0.044(7) 0.066(8) -0.033(6) -0.019(6) 0.009(5)
C24 0.045(7) 0.034(6) 0.031(6) -0.001(5) -0.008(5) -0.024(5)
C30 0.013(5) 0.028(5) 0.027(6) -0.001(4) 0.001(4) -0.013(4)
C5 0.033(6) 0.015(5) 0.075(9) -0.015(6) -0.014(6) -0.005(5)
C54 0.033(6) 0.047(7) 0.031(6) 0.007(5) -0.009(5) -0.027(5)
C16 0.016(5) 0.036(6) 0.027(6) 0.002(5) -0.013(4) -0.012(4)
C11 0.020(6) 0.025(6) 0.061(8) -0.015(5) 0.002(5) -0.016(5)
C48 0.034(6) 0.016(5) 0.036(6) -0.009(4) -0.012(5) -0.006(4)
C58 0.015(5) 0.015(5) 0.029(5) 0.004(4) -0.014(4) -0.009(4)
C3 0.044(7) 0.024(6) 0.046(7) 0.007(5) -0.011(6) -0.003(5)
C15 0.060(8) 0.020(5) 0.044(7) 0.004(5) -0.027(6) -0.018(5)
C23 0.043(7) 0.016(5) 0.053(7) 0.001(5) -0.028(6) -0.009(5)
C36 0.034(6) 0.033(6) 0.042(7) -0.011(5) -0.008(5) -0.010(5)
C17 0.022(6) 0.046(7) 0.035(6) -0.007(5) 0.005(5) -0.012(5)
C37 0.046(8) 0.029(7) 0.075(10) 0.005(6) -0.014(7) -0.003(6)
C62 0.046(8) 0.026(6) 0.062(9) -0.016(6) -0.013(7) -0.008(5)
C27 0.028(6) 0.015(5) 0.013(5) 0.001(4) -0.008(4) -0.007(4)
C35 0.020(5) 0.027(6) 0.037(6) -0.013(5) -0.008(5) 0.008(4)
C26 0.029(6) 0.024(5) 0.023(5) -0.001(4) -0.009(4) -0.012(4)
C34 0.018(3) 0.040(3) 0.032(3) -0.019(3) 0.003(2) -0.009(2)
C39 0.059(9) 0.038(7) 0.069(9) -0.034(7) -0.022(7) 0.010(6)
C21 0.030(6) 0.019(5) 0.048(7) -0.010(5) -0.021(5) 0.006(5)
C13 0.141(15) 0.039(8) 0.044(8) 0.006(6) -0.031(9) -0.049(9)
C33 0.018(3) 0.040(3) 0.032(3) -0.018(3) 0.003(2) -0.009(2)
C52 0.028(6) 0.064(8) 0.024(6) -0.014(6) -0.008(5) -0.009(6)
C64 0.038(7) 0.035(7) 0.046(7) -0.005(6) 0.000(6) -0.007(6)
C47 0.030(6) 0.029(6) 0.033(6) -0.003(5) -0.011(5) -0.015(5)
C65 0.053(8) 0.025(6) 0.055(8) 0.002(6) 0.000(7) -0.017(6)
C4 0.038(7) 0.031(6) 0.059(8) -0.002(6) -0.009(6) -0.006(5)
C60 0.033(7) 0.053(8) 0.030(7) -0.016(6) 0.007(5) -0.003(6)
C22 0.024(6) 0.018(5) 0.034(6) -0.014(4) -0.017(5) 0.003(4)
C12 0.101(11) 0.060(9) 0.032(7) -0.021(7) -0.006(7) -0.037(8)
C20 0.016(5) 0.025(5) 0.036(6) -0.004(5) -0.007(5) 0.000(4)
C51 0.023(5) 0.035(6) 0.023(6) -0.002(5) -0.006(4) -0.010(5)
C25 0.025(6) 0.027(6) 0.035(6) -0.014(5) 0.002(5) -0.010(5)
C19 0.023(6) 0.043(7) 0.057(8) -0.018(6) -0.015(6) 0.003(5)
C29 0.022(5) 0.028(5) 0.029(6) -0.007(5) -0.014(5) 0.001(4)
C61 0.051(8) 0.049(8) 0.066(9) -0.037(7) -0.007(7) 0.002(7)
C38 0.030(6) 0.035(6) 0.037(7) -0.021(5) -0.004(5) 0.005(5)
C6 0.057(9) 0.039(7) 0.095(11) -0.025(7) -0.044(8) -0.005(6)
C66 0.043(7) 0.057(8) 0.035(7) 0.007(6) -0.001(6) -0.033(6)
C67 0.030(7) 0.063(8) 0.033(7) -0.012(6) 0.002(5) -0.011(6)
C10 0.041(8) 0.064(9) 0.070(9) -0.011(7) 0.014(7) -0.002(7)
C18 0.021(6) 0.047(7) 0.050(8) -0.016(6) 0.004(5) -0.012(5)
C8 0.086(12) 0.044(8) 0.088(12) -0.024(8) 0.028(9) -0.028(8)
C9 0.095(10) 0.046(8) 0.075(9) 0.004(7) -0.028(8) -0.031(7)
C7 0.059(10) 0.104(13) 0.076(11) -0.053(10) 0.007(8) -0.034(9)
C53 0.040(7) 0.066(8) 0.022(6) -0.002(6) -0.009(5) -0.032(6)

loop_
_atom_type_symbol
_atom_type_description
_atom_type_scat_dispersion_real
_atom_type_scat_dispersion_imag
_atom_type_scat_source
C C 0.0033 0.0016 'International Tables Vol C Tables 4.2.6.8 and 6.1.1.4'
H H 0.0000 0.0000 'International Tables Vol C Tables 4.2.6.8 and 6.1.1.4'
Cl Cl 0.1484 0.1585 'International Tables Vol C Tables 4.2.6.8 and 6.1.1.4'
N N 0.0061 0.0033 'International Tables Vol C Tables 4.2.6.8 and 6.1.1.4'
O O 0.0106 0.0060 'International Tables Vol C Tables 4.2.6.8 and 6.1.1.4'
U U -9.6767 9.6646 'International Tables Vol C Tables 4.2.6.8 and 6.1.1.4'

loop_
_geom_angle_atom_site_label_1
_geom_angle_atom_site_label_2
_geom_angle_atom_site_label_3
_geom_angle
_geom_angle_site_symmetry_1
_geom_angle_site_symmetry_3
_geom_angle_publ_flag
O1 U2 N6 104.9(2) . . ?
O1 U2 N7 102.1(2) . . ?
N6 U2 N7 70.7(2) . . ?
O1 U2 N5 102.3(2) . . ?
N6 U2 N5 65.7(2) . . ?
N7 U2 N5 134.1(2) . . ?
O1 U2 N8 102.8(2) . . ?
N6 U2 N8 132.8(2) . . ?
N7 U2 N8 66.5(2) . . ?
N5 U2 N8 141.7(2) . . ?
O1 U2 Cl2 95.07(15) . . ?
N6 U2 Cl2 137.38(18) . . ?
N7 U2 Cl2 141.20(19) . . ?
N5 U2 Cl2 73.50(17) . . ?
N8 U2 Cl2 75.88(16) . . ?
O1 U2 N10 178.6(2) . . ?
N6 U2 N10 76.0(3) . . ?
N7 U2 N10 79.2(2) . . ?
N5 U2 N10 77.0(2) . . ?
N8 U2 N10 77.2(2) . . ?
Cl2 U2 N10 83.53(18) . . ?
O1 U1 N3 99.1(2) . . ?
O1 U1 N2 99.3(3) . . ?
N3 U1 N2 70.2(3) . . ?
O1 U1 N4 91.5(2) . . ?
N3 U1 N4 69.1(3) . . ?
N2 U1 N4 139.1(3) . . ?
O1 U1 N1 93.0(2) . . ?
N3 U1 N1 139.5(3) . . ?
N2 U1 N1 69.7(3) . . ?
N4 U1 N1 149.4(2) . . ?
O1 U1 N9 93.9(2) . . ?
N3 U1 N9 140.7(2) . . ?
N2 U1 N9 143.5(3) . . ?
N4 U1 N9 73.7(2) . . ?
N1 U1 N9 75.8(2) . . ?
O1 U1 Cl1 174.90(16) . . ?
N3 U1 Cl1 85.4(2) . . ?
N2 U1 Cl1 84.5(2) . . ?
N4 U1 Cl1 87.80(19) . . ?
N1 U1 Cl1 85.07(19) . . ?
N9 U1 Cl1 81.1(2) . . ?
U2 O1 U1 175.4(3) . . ?
C1 N1 C55 118.7(9) . . ?
C1 N1 U1 111.9(7) . . ?
C55 N1 U1 125.5(6) . . ?
C15 N4 C16 117.4(8) . . ?
C15 N4 U1 110.9(6) . . ?
C16 N4 U1 131.1(6) . . ?
C63 N9 C59 118.5(9) . . ?
C63 N9 U1 114.3(7) . . ?
C59 N9 U1 127.2(7) . . ?
C11 N3 C14 106.1(8) . . ?
C11 N3 U1 140.5(7) . . ?
C14 N3 U1 113.1(6) . . ?
N5 C44 C43 121.5(9) . . ?
C44 N5 C45 116.2(8) . . ?
C44 N5 U2 113.4(6) . . ?
C45 N5 U2 129.7(6) . . ?
C34 N7 C31 106.0(8) . . ?
C34 N7 U2 135.2(6) . . ?
C31 N7 U2 115.8(6) . . ?
N6 C40 C41 110.1(9) . . ?
N6 C40 C35 120.1(8) . . ?
C41 C40 C35 129.8(9) . . ?
C64 N10 C68 116.3(10) . . ?
C64 N10 U2 120.5(7) . . ?
C68 N10 U2 122.9(7) . . ?
C40 N6 C43 106.4(8) . . ?
C40 N6 U2 136.0(6) . . ?
C43 N6 U2 115.8(6) . . ?
C30 N8 C26 115.9(8) . . ?
C30 N8 U2 112.2(6) . . ?
C26 N8 U2 129.2(5) . . ?
N9 C59 C60 120.8(10) . . ?
C15 C14 N3 121.5(9) . . ?
C15 C14 C13 129.0(11) . . ?
N3 C14 C13 109.4(10) . . ?
C58 C57 C56 122.3(9) . . ?
C50 C49 C48 121.8(9) . . ?
C50 C49 C58 118.9(8) . . ?
C48 C49 C58 119.3(9) . . ?
C57 C56 C51 119.2(9) . . ?
C57 C56 C55 121.4(9) . . ?
C51 C56 C55 119.4(10) . . ?
N10 C68 C67 123.7(10) . . ?
C54 C55 N1 121.7(9) . . ?
C54 C55 C56 118.2(10) . . ?
N1 C55 C56 120.0(9) . . ?
N9 C63 C62 122.4(10) . . ?
C32 C31 N7 109.9(9) . . ?
C32 C31 C30 129.3(10) . . ?
N7 C31 C30 120.8(8) . . ?
C44 C43 C42 131.1(9) . . ?
C44 C43 N6 119.9(8) . . ?
C42 C43 N6 109.0(9) . . ?
C5 N2 C2 104.9(9) . . ?
C5 N2 U1 139.3(7) . . ?
C2 N2 U1 113.4(6) . . ?
C46 C45 C58 121.1(9) . . ?
C46 C45 N5 121.9(9) . . ?
C58 C45 N5 116.9(8) . . ?
C41 C42 C43 107.3(9) . . ?
C45 C46 C47 121.3(9) . . ?
C51 C50 C49 121.5(9) . . ?
C27 C28 C29 121.3(8) . . ?
N1 C1 C2 123.0(10) . . ?
N2 C2 C3 109.5(10) . . ?
N2 C2 C1 121.4(9) . . ?
C3 C2 C1 128.7(11) . . ?
C31 C32 C33 107.0(10) . . ?
C42 C41 C40 107.2(9) . . ?
C23 C24 C25 120.6(10) . . ?
N8 C30 C31 121.8(9) . . ?
N2 C5 C4 109.5(10) . . ?
N2 C5 C6 124.3(10) . . ?
C4 C5 C6 126.2(10) . . ?
C55 C54 C53 121.8(10) . . ?
C17 C16 C29 121.6(9) . . ?
C17 C16 N4 120.9(9) . . ?
C29 C16 N4 117.4(8) . . ?
N3 C11 C12 111.6(10) . . ?
N3 C11 C6 126.6(10) . . ?
C12 C11 C6 121.7(10) . . ?
C47 C48 C49 120.2(9) . . ?
C57 C58 C45 122.9(9) . . ?
C57 C58 C49 118.9(9) . . ?
C45 C58 C49 118.2(8) . . ?
C4 C3 C2 107.0(10) . . ?
N4 C15 C14 124.2(10) . . ?
C24 C23 C22 120.3(9) . . ?
C37 C36 C35 114.3(9) . . ?
C16 C17 C18 119.5(11) . . ?
C61 C62 C63 118.3(11) . . ?
C28 C27 C22 119.5(9) . . ?
C28 C27 C26 121.4(8) . . ?
C22 C27 C26 119.1(9) . . ?
C40 C35 C34 109.4(8) . . ?
C40 C35 C36 109.0(8) . . ?
C34 C35 C36 109.5(8) . . ?
C40 C35 C38 108.8(8) . . ?
C34 C35 C38 110.9(8) . . ?
C36 C35 C38 109.2(9) . . ?
C25 C26 N8 121.4(9) . . ?
C25 C26 C27 118.9(9) . . ?
N8 C26 C27 119.7(8) . . ?
N7 C34 C33 109.7(9) . . ?
N7 C34 C35 120.0(8) . . ?
C33 C34 C35 130.3(9) . . ?
C22 C21 C20 121.7(9) . . ?
C12 C13 C14 106.2(12) . . ?
C32 C33 C34 107.5(9) . . ?
C53 C52 C51 119.7(10) . . ?
N10 C64 C65 123.4(11) . . ?
C48 C47 C46 119.9(9) . . ?
C66 C65 C64 120.0(11) . . ?
C3 C4 C5 109.0(10) . . ?
C61 C60 C59 120.7(10) . . ?
C21 C22 C27 119.1(10) . . ?
C21 C22 C23 121.9(9) . . ?
C27 C22 C23 119.0(9) . . ?
C11 C12 C13 106.6(10) . . ?
C21 C20 C19 123.4(9) . . ?
C21 C20 C29 118.2(9) . . ?
C19 C20 C29 118.4(10) . . ?
C50 C51 C56 119.2(9) . . ?
C50 C51 C52 121.8(9) . . ?
C56 C51 C52 119.0(9) . . ?
C26 C25 C24 121.8(9) . . ?
C18 C19 C20 121.2(10) . . ?
C28 C29 C20 119.4(9) . . ?
C28 C29 C16 122.8(8) . . ?
C20 C29 C16 117.5(9) . . ?
C60 C61 C62 119.2(11) . . ?
C39 C38 C35 116.4(9) . . ?
C9 C6 C11 111.1(10) . . ?
C9 C6 C5 110.3(12) . . ?
C11 C6 C5 117.5(9) . . ?
C9 C6 C7 103.2(11) . . ?
C11 C6 C7 103.1(12) . . ?
C5 C6 C7 110.5(10) . . ?
C65 C66 C67 118.0(11) . . ?
C68 C67 C66 118.5(10) . . ?
C19 C18 C17 121.7(10) . . ?
C6 C9 C10 108.8(12) . . ?
C8 C7 C6 120.0(14) . . ?
C52 C53 C54 121.8(11) . . ?

loop_
_geom_bond_atom_site_label_1
_geom_bond_atom_site_label_2
_geom_bond_distance
_geom_bond_site_symmetry_2
_geom_bond_publ_flag
U2 O1 2.103(6) . ?
U2 N6 2.453(7) . ?
U2 N7 2.461(7) . ?
U2 N5 2.613(7) . ?
U2 N8 2.643(7) . ?
U2 Cl2 2.663(2) . ?
U2 N10 2.675(8) . ?
U1 O1 2.158(6) . ?
U1 N3 2.432(8) . ?
U1 N2 2.433(8) . ?
U1 N4 2.539(7) . ?
U1 N1 2.544(8) . ?
U1 N9 2.622(7) . ?
U1 Cl1 2.630(3) . ?
N1 C1 1.301(12) . ?
N1 C55 1.421(13) . ?
N4 C15 1.298(12) . ?
N4 C16 1.442(12) . ?
N9 C63 1.322(13) . ?
N9 C59 1.346(12) . ?
N3 C11 1.341(11) . ?
N3 C14 1.375(13) . ?
C44 N5 1.284(11) . ?
C44 C43 1.384(13) . ?
N5 C45 1.435(11) . ?
N7 C34 1.359(11) . ?
N7 C31 1.394(13) . ?
C40 N6 1.357(11) . ?
C40 C41 1.389(13) . ?
C40 C35 1.487(13) . ?
N10 C64 1.324(13) . ?
N10 C68 1.345(12) . ?
N6 C43 1.394(12) . ?
N8 C30 1.310(11) . ?
N8 C26 1.424(11) . ?
C59 C60 1.371(14) . ?
C14 C15 1.372(14) . ?
C14 C13 1.403(15) . ?
C57 C58 1.377(12) . ?
C57 C56 1.404(13) . ?
C49 C50 1.413(14) . ?
C49 C48 1.420(13) . ?
C49 C58 1.434(12) . ?
C56 C51 1.416(13) . ?
C56 C55 1.444(14) . ?
C68 C67 1.367(15) . ?
C55 C54 1.357(14) . ?
C63 C62 1.399(13) . ?
C31 C32 1.376(13) . ?
C31 C30 1.400(13) . ?
C43 C42 1.387(13) . ?
N2 C5 1.377(12) . ?
N2 C2 1.392(13) . ?
C45 C46 1.346(13) . ?
C45 C58 1.417(13) . ?
C42 C41 1.379(14) . ?
C46 C47 1.414(13) . ?
C50 C51 1.392(14) . ?
C28 C27 1.388(13) . ?
C28 C29 1.392(13) . ?
C1 C2 1.410(14) . ?
C2 C3 1.396(14) . ?
C32 C33 1.378(14) . ?
C24 C23 1.344(14) . ?
C24 C25 1.411(13) . ?
C5 C4 1.380(15) . ?
C5 C6 1.539(16) . ?
C54 C53 1.403(14) . ?
C16 C17 1.357(13) . ?
C16 C29 1.438(14) . ?
C11 C12 1.375(16) . ?
C11 C6 1.482(16) . ?
C48 C47 1.372(14) . ?
C3 C4 1.336(15) . ?
C23 C22 1.436(15) . ?
C36 C37 1.495(15) . ?
C36 C35 1.559(15) . ?
C17 C18 1.402(14) . ?
C62 C61 1.356(17) . ?
C27 C22 1.423(12) . ?
C27 C26 1.429(13) . ?
C35 C34 1.516(14) . ?
C35 C38 1.565(12) . ?
C26 C25 1.372(14) . ?
C34 C33 1.394(14) . ?
C39 C38 1.554(14) . ?
C21 C22 1.388(14) . ?
C21 C20 1.403(15) . ?
C13 C12 1.384(17) . ?
C52 C53 1.334(15) . ?
C52 C51 1.431(14) . ?
C64 C65 1.367(16) . ?
C65 C66 1.358(15) . ?
C60 C61 1.353(17) . ?
C20 C19 1.428(14) . ?
C20 C29 1.431(13) . ?
C19 C18 1.337(16) . ?
C6 C9 1.460(18) . ?
C6 C7 1.650(19) . ?
C66 C67 1.385(16) . ?
C10 C9 1.561(18) . ?
C8 C7 1.382(18) . ?
